data_2235075
loop_
_publ_author_name
'Sudkaow, Panyapon'
'Yeo, Chien Ing'
'Ng, Seik Weng'
'Tiekink, Edward R. T.'

_publ_section_title
;
 <i>O</i>-Propyl <i>N</i>-phenylthiocarbamate
;
_journal_coeditor_code HG5228
_journal_issue 6
_journal_name_full 'Acta Crystallographica Section E'
_journal_page_first o1774
_journal_paper_doi 10.1107/S160053681202140X
_journal_volume 68
_journal_year 2012
_chemical_formula_iupac 'C10 H13 N O S'
_chemical_formula_moiety 'C10 H13 N O S'
_chemical_formula_sum 'C10 H13 N O S'
_chemical_formula_weight 195.27
_chemical_name_systematic
;
<i>O</i>-Propyl <i>N</i>-phenylthiocarbamate
;
_space_group_IT_number 2
_symmetry_cell_setting triclinic
_symmetry_space_group_name_Hall '-P 1'
_symmetry_space_group_name_H-M 'P -1'
_atom_sites_solution_hydrogens geom
_atom_sites_solution_primary direct
_atom_sites_solution_secondary difmap
_audit_creation_method SHELXL-97
_cell_angle_alpha 98.037(3)
_cell_angle_beta 105.866(4)
_cell_angle_gamma 104.533(4)
_cell_formula_units_Z 4
_cell_length_a 8.9230(4)
_cell_length_b 9.8752(4)
_cell_length_c 12.9613(5)
_cell_measurement_reflns_used 5287
_cell_measurement_temperature 100(2)
_cell_measurement_theta_max 76.4031
_cell_measurement_theta_min 4.7425
_cell_volume 1036.46(8)
_computing_cell_refinement 'CrysAlis PRO (Agilent, 2011)'
_computing_data_collection 'CrysAlis PRO (Agilent, 2011)'
_computing_data_reduction 'CrysAlis PRO (Agilent, 2011)'
_computing_molecular_graphics
;
ORTEP-3 (Farrugia, 1997), DIAMOND (Brandenburg, 2006) and QMol
(Gans &
Shalloway, 2001)
;
_computing_publication_material 'publCIF (Westrip, 2010)'
_computing_structure_refinement 'SHELXL97 (Sheldrick, 2008)'
_computing_structure_solution 'SHELXS97 (Sheldrick, 2008)'
_diffrn_ambient_temperature 100(2)
_diffrn_detector_area_resol_mean 10.4041
_diffrn_measured_fraction_theta_full 0.974
_diffrn_measured_fraction_theta_max 0.974
_diffrn_measurement_device_type 'Agilent SuperNova Dual diffractometer with an Atlas detector'
_diffrn_measurement_method '\w scan'
_diffrn_radiation_monochromator Mirror
_diffrn_radiation_source 'SuperNova (Cu) X-ray Source'
_diffrn_radiation_type CuK\a
_diffrn_radiation_wavelength 1.54184
_diffrn_reflns_av_R_equivalents 0.0140
_diffrn_reflns_av_sigmaI/netI 0.0186
_diffrn_reflns_limit_h_max 11
_diffrn_reflns_limit_h_min -7
_diffrn_reflns_limit_k_max 12
_diffrn_reflns_limit_k_min -11
_diffrn_reflns_limit_l_max 16
_diffrn_reflns_limit_l_min -15
_diffrn_reflns_number 7531
_diffrn_reflns_theta_full 76.60
_diffrn_reflns_theta_max 76.60
_diffrn_reflns_theta_min 4.75
_diffrn_standards_decay_% 0
_diffrn_standards_interval_count 0
_diffrn_standards_interval_time 0
_diffrn_standards_number 0
_exptl_absorpt_coefficient_mu 2.452
_exptl_absorpt_correction_T_max 1.0000
_exptl_absorpt_correction_T_min 0.77145
_exptl_absorpt_correction_type multi-scan
_exptl_absorpt_process_details '(CrysAlis PRO; Agilent, 2011)'
_exptl_crystal_colour colourless
_exptl_crystal_density_diffrn 1.251
_exptl_crystal_density_method 'not measured'
_exptl_crystal_description prism
_exptl_crystal_F_000 416
_exptl_crystal_size_max 0.35
_exptl_crystal_size_mid 0.30
_exptl_crystal_size_min 0.25
_refine_diff_density_max 0.218
_refine_diff_density_min -0.264
_refine_ls_extinction_method none
_refine_ls_goodness_of_fit_ref 1.035
_refine_ls_hydrogen_treatment mixed
_refine_ls_matrix_type full
_refine_ls_number_parameters 243
_refine_ls_number_reflns 4249
_refine_ls_number_restraints 2
_refine_ls_restrained_S_all 1.034
_refine_ls_R_factor_all 0.0309
_refine_ls_R_factor_gt 0.0297
_refine_ls_shift/su_max 0.001
_refine_ls_shift/su_mean 0.000
_refine_ls_structure_factor_coef Fsqd
_refine_ls_weighting_details 'calc w=1/[\s^2^(Fo^2^)+(0.0468P)^2^+0.3250P] where P=(Fo^2^+2Fc^2^)/3'
_refine_ls_weighting_scheme calc
_refine_ls_wR_factor_gt 0.0804
_refine_ls_wR_factor_ref 0.0814
_reflns_number_gt 4049
_reflns_number_total 4249
_reflns_threshold_expression I>2\s(I)
_cod_data_source_file hg5228.cif
_cod_data_source_block I
_cod_original_cell_volume 1036.46(7)
_cod_database_code 2235075
_cod_database_fobs_code 2235075

loop_
_symmetry_equiv_pos_as_xyz
'x, y, z'
'-x, -y, -z'

loop_
_atom_site_type_symbol
_atom_site_label
_atom_site_fract_x
_atom_site_fract_y
_atom_site_fract_z
_atom_site_U_iso_or_equiv
_atom_site_adp_type
_atom_site_calc_flag
_atom_site_refinement_flags
_atom_site_occupancy
_atom_site_symmetry_multiplicity
S S1 0.71820(3) 0.96137(3) 0.53434(2) 0.01838(9) Uani d . 1 1
S S2 0.28880(3) 0.57145(3) 0.43767(2) 0.01822(9) Uani d . 1 1
O O1 0.69183(10) 1.01848(8) 0.33618(6) 0.01621(17) Uani d . 1 1
O O2 0.32823(10) 0.50276(9) 0.63279(7) 0.01760(18) Uani d . 1 1
N N1 0.50067(12) 0.82607(11) 0.33959(8) 0.0170(2) Uani d D 1 1
N N2 0.51265(12) 0.70040(10) 0.63170(8) 0.0163(2) Uani d D 1 1
C C1 0.92887(18) 1.12337(16) 0.22198(11) 0.0293(3) Uani d . 1 1
H H1A 0.9495 1.1744 0.1652 0.044 Uiso calc R 1 1
H H1B 0.8424 1.0319 0.1872 0.044 Uiso calc R 1 1
H H1C 1.0292 1.1051 0.2626 0.044 Uiso calc R 1 1
C C2 0.87524(15) 1.21464(13) 0.30110(10) 0.0208(2) Uani d . 1 1
H H2A 0.9631 1.3068 0.3359 0.025 Uiso calc R 1 1
H H2B 0.7769 1.2364 0.2590 0.025 Uiso calc R 1 1
C C3 0.83708(14) 1.14212(12) 0.38999(10) 0.0178(2) Uani d . 1 1
H H3A 0.9302 1.1107 0.4283 0.021 Uiso calc R 1 1
H H3B 0.8161 1.2092 0.4447 0.021 Uiso calc R 1 1
C C4 0.63469(13) 0.93553(12) 0.39794(9) 0.0152(2) Uani d . 1 1
C C5 0.41567(14) 0.78782(12) 0.22442(9) 0.0152(2) Uani d . 1 1
C C6 0.24671(14) 0.72731(12) 0.19297(10) 0.0176(2) Uani d . 1 1
H H6 0.1942 0.7184 0.2474 0.021 Uiso calc R 1 1
C C7 0.15509(14) 0.68008(13) 0.08232(10) 0.0199(2) Uani d . 1 1
H H7 0.0400 0.6378 0.0612 0.024 Uiso calc R 1 1
C C8 0.23078(15) 0.69437(13) 0.00225(10) 0.0203(2) Uani d . 1 1
H H8 0.1678 0.6631 -0.0735 0.024 Uiso calc R 1 1
C C9 0.39904(15) 0.75463(14) 0.03377(10) 0.0219(2) Uani d . 1 1
H H9 0.4511 0.7642 -0.0209 0.026 Uiso calc R 1 1
C C10 0.49257(14) 0.80118(13) 0.14456(10) 0.0197(2) Uani d . 1 1
H H10 0.6079 0.8417 0.1655 0.024 Uiso calc R 1 1
C C11 0.15346(15) 0.40071(14) 0.77344(10) 0.0239(3) Uani d . 1 1
H H11A 0.1401 0.3434 0.8281 0.036 Uiso calc R 1 1
H H11B 0.0630 0.4418 0.7546 0.036 Uiso calc R 1 1
H H11C 0.2573 0.4782 0.8040 0.036 Uiso calc R 1 1
C C12 0.15342(15) 0.30544(13) 0.67048(10) 0.0197(2) Uani d . 1 1
H H12A 0.2421 0.2610 0.6908 0.024 Uiso calc R 1 1
H H12B 0.0484 0.2272 0.6404 0.024 Uiso calc R 1 1
C C13 0.17672(14) 0.38556(12) 0.58226(9) 0.0184(2) Uani d . 1 1
H H13A 0.1841 0.3213 0.5192 0.022 Uiso calc R 1 1
H H13B 0.0838 0.4233 0.5555 0.022 Uiso calc R 1 1
C C14 0.38000(14) 0.59088(12) 0.57262(9) 0.0152(2) Uani d . 1 1
C C15 0.60105(13) 0.72986(12) 0.74636(9) 0.0151(2) Uani d . 1 1
C C16 0.66568(14) 0.87358(12) 0.80113(10) 0.0183(2) Uani d . 1 1
H H16 0.6453 0.9459 0.7630 0.022 Uiso calc R 1 1
C C17 0.76006(15) 0.91136(13) 0.91153(10) 0.0203(2) Uani d . 1 1
H H17 0.8049 1.0096 0.9487 0.024 Uiso calc R 1 1
C C18 0.78895(14) 0.80571(13) 0.96760(10) 0.0204(2) Uani d . 1 1
H H18 0.8531 0.8313 1.0432 0.025 Uiso calc R 1 1
C C19 0.72344(14) 0.66214(13) 0.91244(10) 0.0201(2) Uani d . 1 1
H H19 0.7424 0.5898 0.9509 0.024 Uiso calc R 1 1
C C20 0.63053(14) 0.62339(12) 0.80164(10) 0.0180(2) Uani d . 1 1
H H20 0.5877 0.5253 0.7641 0.022 Uiso calc R 1 1
H H1n 0.452(2) 0.7739(17) 0.3777(13) 0.033(4) Uiso d D 1 1
H H2n 0.5510(19) 0.7633(15) 0.5966(12) 0.029(4) Uiso d D 1 1

loop_
_atom_site_aniso_label
_atom_site_aniso_U_11
_atom_site_aniso_U_22
_atom_site_aniso_U_33
_atom_site_aniso_U_12
_atom_site_aniso_U_13
_atom_site_aniso_U_23
S1 0.01728(14) 0.02170(15) 0.01217(14) 0.00052(11) 0.00352(11) 0.00349(11)
S2 0.01900(15) 0.02037(15) 0.01232(14) 0.00178(11) 0.00402(11) 0.00404(11)
O1 0.0153(4) 0.0165(4) 0.0133(4) 0.0003(3) 0.0035(3) 0.0025(3)
O2 0.0161(4) 0.0186(4) 0.0134(4) -0.0014(3) 0.0034(3) 0.0037(3)
N1 0.0150(4) 0.0206(5) 0.0132(5) 0.0010(4) 0.0050(4) 0.0042(4)
N2 0.0173(5) 0.0166(5) 0.0138(5) 0.0023(4) 0.0046(4) 0.0051(4)
C1 0.0328(7) 0.0362(7) 0.0263(7) 0.0113(6) 0.0175(6) 0.0128(6)
C2 0.0217(6) 0.0192(5) 0.0188(6) 0.0016(4) 0.0056(5) 0.0065(5)
C3 0.0173(5) 0.0159(5) 0.0151(5) -0.0012(4) 0.0037(4) 0.0012(4)
C4 0.0134(5) 0.0178(5) 0.0157(5) 0.0056(4) 0.0060(4) 0.0034(4)
C5 0.0167(5) 0.0143(5) 0.0133(5) 0.0044(4) 0.0037(4) 0.0023(4)
C6 0.0165(5) 0.0176(5) 0.0178(6) 0.0040(4) 0.0056(4) 0.0032(4)
C7 0.0152(5) 0.0198(6) 0.0206(6) 0.0041(4) 0.0019(4) 0.0019(4)
C8 0.0237(6) 0.0195(5) 0.0143(5) 0.0072(5) 0.0015(4) 0.0010(4)
C9 0.0242(6) 0.0256(6) 0.0158(6) 0.0067(5) 0.0082(5) 0.0026(5)
C10 0.0161(5) 0.0236(6) 0.0168(6) 0.0028(4) 0.0055(4) 0.0015(4)
C11 0.0232(6) 0.0278(6) 0.0193(6) 0.0025(5) 0.0103(5) 0.0042(5)
C12 0.0211(6) 0.0178(5) 0.0186(6) 0.0021(4) 0.0068(5) 0.0051(4)
C13 0.0169(5) 0.0177(5) 0.0146(5) -0.0017(4) 0.0028(4) 0.0017(4)
C14 0.0155(5) 0.0164(5) 0.0154(5) 0.0059(4) 0.0068(4) 0.0037(4)
C15 0.0128(5) 0.0183(5) 0.0138(5) 0.0039(4) 0.0046(4) 0.0032(4)
C16 0.0195(5) 0.0163(5) 0.0194(6) 0.0054(4) 0.0061(5) 0.0046(4)
C17 0.0219(6) 0.0162(5) 0.0197(6) 0.0040(4) 0.0054(5) -0.0003(4)
C18 0.0193(6) 0.0243(6) 0.0152(5) 0.0057(5) 0.0035(4) 0.0024(5)
C19 0.0201(5) 0.0207(6) 0.0188(6) 0.0071(4) 0.0036(5) 0.0063(5)
C20 0.0179(5) 0.0152(5) 0.0188(6) 0.0046(4) 0.0037(4) 0.0025(4)

loop_
_atom_type_symbol
_atom_type_description
_atom_type_scat_dispersion_real
_atom_type_scat_dispersion_imag
_atom_type_scat_source
C C 0.0181 0.0091 'International Tables Vol C Tables 4.2.6.8 and 6.1.1.4'
H H 0.0000 0.0000 'International Tables Vol C Tables 4.2.6.8 and 6.1.1.4'
N N 0.0311 0.0180 'International Tables Vol C Tables 4.2.6.8 and 6.1.1.4'
O O 0.0492 0.0322 'International Tables Vol C Tables 4.2.6.8 and 6.1.1.4'
S S 0.3331 0.5567 'International Tables Vol C Tables 4.2.6.8 and 6.1.1.4'

loop_
_geom_angle_atom_site_label_1
_geom_angle_atom_site_label_2
_geom_angle_atom_site_label_3
_geom_angle
C4 O1 C3 118.40(9)
C14 O2 C13 119.24(9)
C4 N1 C5 129.52(10)
C4 N1 H1n 116.3(11)
C5 N1 H1n 113.9(12)
C14 N2 C15 128.33(10)
C14 N2 H2n 116.9(11)
C15 N2 H2n 114.8(11)
C2 C1 H1A 109.5
C2 C1 H1B 109.5
H1A C1 H1B 109.5
C2 C1 H1C 109.5
H1A C1 H1C 109.5
H1B C1 H1C 109.5
C3 C2 C1 112.87(11)
C3 C2 H2A 109.0
C1 C2 H2A 109.0
C3 C2 H2B 109.0
C1 C2 H2B 109.0
H2A C2 H2B 107.8
O1 C3 C2 107.03(9)
O1 C3 H3A 110.3
C2 C3 H3A 110.3
O1 C3 H3B 110.3
C2 C3 H3B 110.3
H3A C3 H3B 108.6
O1 C4 N1 112.98(10)
O1 C4 S1 124.75(8)
N1 C4 S1 122.27(9)
C10 C5 C6 119.92(11)
C10 C5 N1 123.81(10)
C6 C5 N1 116.20(10)
C7 C6 C5 120.09(11)
C7 C6 H6 120.0
C5 C6 H6 120.0
C6 C7 C8 120.30(11)
C6 C7 H7 119.9
C8 C7 H7 119.9
C9 C8 C7 119.50(11)
C9 C8 H8 120.2
C7 C8 H8 120.2
C8 C9 C10 120.75(11)
C8 C9 H9 119.6
C10 C9 H9 119.6
C9 C10 C5 119.44(11)
C9 C10 H10 120.3
C5 C10 H10 120.3
C12 C11 H11A 109.5
C12 C11 H11B 109.5
H11A C11 H11B 109.5
C12 C11 H11C 109.5
H11A C11 H11C 109.5
H11B C11 H11C 109.5
C13 C12 C11 113.18(10)
C13 C12 H12A 108.9
C11 C12 H12A 108.9
C13 C12 H12B 108.9
C11 C12 H12B 108.9
H12A C12 H12B 107.8
O2 C13 C12 106.33(9)
O2 C13 H13A 110.5
C12 C13 H13A 110.5
O2 C13 H13B 110.5
C12 C13 H13B 110.5
H13A C13 H13B 108.7
O2 C14 N2 112.77(10)
O2 C14 S2 124.50(9)
N2 C14 S2 122.71(9)
C20 C15 C16 120.28(11)
C20 C15 N2 123.06(10)
C16 C15 N2 116.58(10)
C17 C16 C15 120.03(11)
C17 C16 H16 120.0
C15 C16 H16 120.0
C16 C17 C18 120.08(11)
C16 C17 H17 120.0
C18 C17 H17 120.0
C17 C18 C19 119.60(11)
C17 C18 H18 120.2
C19 C18 H18 120.2
C20 C19 C18 120.74(11)
C20 C19 H19 119.6
C18 C19 H19 119.6
C19 C20 C15 119.27(11)
C19 C20 H20 120.4
C15 C20 H20 120.4

loop_
_geom_bond_atom_site_label_1
_geom_bond_atom_site_label_2
_geom_bond_distance
S1 C4 1.6745(12)
S2 C14 1.6758(12)
O1 C4 1.3298(14)
O1 C3 1.4596(13)
O2 C14 1.3280(14)
O2 C13 1.4543(13)
N1 C4 1.3412(15)
N1 C5 1.4233(14)
N1 H1n 0.881(9)
N2 C14 1.3370(15)
N2 C15 1.4277(15)
N2 H2n 0.876(9)
C1 C2 1.5230(18)
C1 H1A 0.9800
C1 H1B 0.9800
C1 H1C 0.9800
C2 C3 1.5096(16)
C2 H2A 0.9900
C2 H2B 0.9900
C3 H3A 0.9900
C3 H3B 0.9900
C5 C10 1.3931(16)
C5 C6 1.3928(16)
C6 C7 1.3868(16)
C6 H6 0.9500
C7 C8 1.3891(18)
C7 H7 0.9500
C8 C9 1.3869(17)
C8 H8 0.9500
C9 C10 1.3920(16)
C9 H9 0.9500
C10 H10 0.9500
C11 C12 1.5213(17)
C11 H11A 0.9800
C11 H11B 0.9800
C11 H11C 0.9800
C12 C13 1.5090(16)
C12 H12A 0.9900
C12 H12B 0.9900
C13 H13A 0.9900
C13 H13B 0.9900
C15 C20 1.3908(16)
C15 C16 1.3909(16)
C16 C17 1.3893(17)
C16 H16 0.9500
C17 C18 1.3884(17)
C17 H17 0.9500
C18 C19 1.3910(17)
C18 H18 0.9500
C19 C20 1.3901(16)
C19 H19 0.9500
C20 H20 0.9500

loop_
_geom_hbond_atom_site_label_D
_geom_hbond_atom_site_label_H
_geom_hbond_atom_site_label_A
_geom_hbond_distance_DH
_geom_hbond_distance_HA
_geom_hbond_distance_DA
_geom_hbond_angle_DHA
N1 H1n S2 0.881(9) 2.511(10) 3.3667(10) 163.8(15)
N2 H2n S1 0.876(9) 2.518(10) 3.3765(10) 166.9(15)

loop_
_geom_torsion_atom_site_label_1
_geom_torsion_atom_site_label_2
_geom_torsion_atom_site_label_3
_geom_torsion_atom_site_label_4
_geom_torsion
C4 O1 C3 C2 179.25(10)
C1 C2 C3 O1 -66.95(13)
C3 O1 C4 N1 179.65(9)
C3 O1 C4 S1 -0.49(14)
C5 N1 C4 O1 0.59(17)
C5 N1 C4 S1 -179.27(9)
C4 N1 C5 C10 37.09(18)
C4 N1 C5 C6 -146.20(12)
C10 C5 C6 C7 0.15(17)
N1 C5 C6 C7 -176.70(10)
C5 C6 C7 C8 -0.78(18)
C6 C7 C8 C9 0.79(18)
C7 C8 C9 C10 -0.17(19)
C8 C9 C10 C5 -0.46(19)
C6 C5 C10 C9 0.47(18)
N1 C5 C10 C9 177.06(11)
C14 O2 C13 C12 179.29(10)
C11 C12 C13 O2 55.92(13)
C13 O2 C14 N2 174.58(9)
C13 O2 C14 S2 -4.13(15)
C15 N2 C14 O2 0.88(17)
C15 N2 C14 S2 179.63(9)
C14 N2 C15 C20 39.15(18)
C14 N2 C15 C16 -144.15(12)
C20 C15 C16 C17 -0.04(17)
N2 C15 C16 C17 -176.84(10)
C15 C16 C17 C18 -0.51(18)
C16 C17 C18 C19 0.26(18)
C17 C18 C19 C20 0.53(18)
C18 C19 C20 C15 -1.07(18)
C16 C15 C20 C19 0.82(17)
N2 C15 C20 C19 177.41(10)

loop_
_cod_related_entry_id
_cod_related_entry_database
_cod_related_entry_code
1 ChemSpider 1623455
